data_7201798
loop_
_publ_author_name
'Barsky, Inna'
'Bernstein, Joel'

_publ_section_title
;
 Crystal structures and characterization of the polymorphs of
 (2-furyl)oxoacetamide
;
_journal_issue 6
_journal_name_full CrystEngComm
_journal_page_first 669
_journal_paper_doi 10.1039/b716029a
_journal_volume 10
_journal_year 2008
_chemical_formula_sum 'C6 H5 N O3'
_chemical_formula_weight 139.11
_chemical_name_systematic
;
?
;
_space_group_IT_number 43
_symmetry_cell_setting orthorhombic
_symmetry_space_group_name_Hall 'F 2 -2d'
_symmetry_space_group_name_H-M 'F d d 2'
_atom_sites_solution_hydrogens geom
_atom_sites_solution_primary direct
_atom_sites_solution_secondary difmap
_audit_creation_method SHELXL-97
_cell_angle_alpha 90.00
_cell_angle_beta 90.00
_cell_angle_gamma 90.00
_cell_formula_units_Z 48
_cell_length_a 39.698(16)
_cell_length_b 48.359(19)
_cell_length_c 3.8476(16)
_cell_measurement_temperature 298(2)
_cell_volume 7386(5)
_computing_cell_refinement 'Bruker SMART'
_computing_data_collection 'Bruker SMART'
_computing_data_reduction 'Bruker SHELXTL'
_computing_molecular_graphics 'Bruker SHELXTL'
_computing_publication_material 'Bruker SHELXTL'
_computing_structure_refinement 'SHELXL-97 (Sheldrick, 1997)'
_computing_structure_solution 'SHELXS-97 (Sheldrick, 1990)'
_diffrn_ambient_temperature 298(2)
_diffrn_measured_fraction_theta_full 0.959
_diffrn_measured_fraction_theta_max 0.959
_diffrn_measurement_device_type 'CCD area detector'
_diffrn_measurement_method 'phi and omega scans'
_diffrn_radiation_monochromator graphite
_diffrn_radiation_source 'fine-focus sealed tube'
_diffrn_radiation_type MoK\a
_diffrn_radiation_wavelength 0.71073
_diffrn_reflns_av_R_equivalents 0.0577
_diffrn_reflns_av_sigmaI/netI 0.1090
_diffrn_reflns_limit_h_max 46
_diffrn_reflns_limit_h_min -52
_diffrn_reflns_limit_k_max 63
_diffrn_reflns_limit_k_min -60
_diffrn_reflns_limit_l_max 4
_diffrn_reflns_limit_l_min -5
_diffrn_reflns_number 10577
_diffrn_reflns_theta_full 28.39
_diffrn_reflns_theta_max 28.39
_diffrn_reflns_theta_min 1.33
_exptl_absorpt_coefficient_mu 0.123
_exptl_absorpt_correction_type none
_exptl_crystal_colour white
_exptl_crystal_density_diffrn 1.501
_exptl_crystal_density_method 'not measured'
_exptl_crystal_description needle
_exptl_crystal_F_000 3456
_exptl_crystal_size_max 0.48
_exptl_crystal_size_mid 0.11
_exptl_crystal_size_min 0.02
_refine_diff_density_max 0.146
_refine_diff_density_min -0.125
_refine_diff_density_rms 0.033
_refine_ls_abs_structure_details 'Flack H D (1983), Acta Cryst. A39, 876-881'
_refine_ls_abs_structure_Flack 1.8(11)
_refine_ls_extinction_method none
_refine_ls_goodness_of_fit_ref 0.813
_refine_ls_hydrogen_treatment mixed
_refine_ls_matrix_type full
_refine_ls_number_parameters 331
_refine_ls_number_reflns 3714
_refine_ls_number_restraints 1
_refine_ls_restrained_S_all 0.813
_refine_ls_R_factor_all 0.1111
_refine_ls_R_factor_gt 0.0361
_refine_ls_shift/su_max 0.001
_refine_ls_shift/su_mean 0.000
_refine_ls_structure_factor_coef Fsqd
_refine_ls_weighting_details 'calc w=1/[\s^2^(Fo^2^)+(0.0181P)^2^+0.0000P] where P=(Fo^2^+2Fc^2^)/3'
_refine_ls_weighting_scheme calc
_refine_ls_wR_factor_gt 0.0513
_refine_ls_wR_factor_ref 0.0612
_reflns_number_gt 1781
_reflns_number_total 3714
_reflns_threshold_expression >2sigma(I)
_cod_data_source_file b716029a.txt
_cod_data_source_block 2ffo11
_cod_depositor_comments
;
The following automatic conversions were performed:
'_symmetry_cell_setting' value 'Orthorhombic' changed to 'orthorhombic'
according to '/home/saulius/struct/CIF-dictionaries/cif_core.dic'
dictionary named 'cif_core.dic' version 2.4.1 from 2010-06-29.

Automatic conversion script
Id: cif_fix_enum 1527 2010-12-29 10:47:43Z saulius 
;
_cod_original_sg_symbol_H-M Fdd2
_cod_database_code 7201798

loop_
_symmetry_equiv_pos_as_xyz
'x, y, z'
'-x, -y, z'
'x+1/4, -y+1/4, z+1/4'
'-x+1/4, y+1/4, z+1/4'
'x, y+1/2, z+1/2'
'-x, -y+1/2, z+1/2'
'x+1/4, -y+3/4, z+3/4'
'-x+1/4, y+3/4, z+3/4'
'x+1/2, y, z+1/2'
'-x+1/2, -y, z+1/2'
'x+3/4, -y+1/4, z+3/4'
'-x+3/4, y+1/4, z+3/4'
'x+1/2, y+1/2, z'
'-x+1/2, -y+1/2, z'
'x+3/4, -y+3/4, z+1/4'
'-x+3/4, y+3/4, z+1/4'

loop_
_atom_site_label
_atom_site_type_symbol
_atom_site_fract_x
_atom_site_fract_y
_atom_site_fract_z
_atom_site_U_iso_or_equiv
_atom_site_adp_type
_atom_site_occupancy
_atom_site_symmetry_multiplicity
_atom_site_calc_flag
_atom_site_refinement_flags
_atom_site_disorder_assembly
_atom_site_disorder_group
C1 C 0.13551(7) 0.00796(6) -0.0096(9) 0.0503(9) Uani 1 1 d . . .
C2 C 0.15327(8) 0.02646(6) 0.1705(9) 0.0522(9) Uani 1 1 d . . .
C3 C 0.13323(7) 0.05007(6) 0.1950(9) 0.0457(8) Uani 1 1 d . . .
C4 C 0.10407(6) 0.04473(5) 0.0260(8) 0.0374(7) Uani 1 1 d . . .
C5 C 0.07370(7) 0.06008(5) -0.0572(9) 0.0441(8) Uani 1 1 d . . .
C6 C 0.07129(8) 0.08954(5) 0.0877(9) 0.0502(9) Uani 1 1 d . . .
C7 C 0.20954(7) 0.12375(6) 0.8170(9) 0.0529(9) Uani 1 1 d . . .
C8 C 0.18749(7) 0.10366(6) 0.8720(8) 0.0486(9) Uani 1 1 d . . .
C9 C 0.20269(7) 0.07936(6) 0.7457(8) 0.0427(8) Uani 1 1 d . . .
C10 C 0.23304(6) 0.08623(5) 0.6149(8) 0.0374(7) Uani 1 1 d . . .
C11 C 0.25998(6) 0.07213(5) 0.4357(8) 0.0376(7) Uani 1 1 d . . .
C12 C 0.25676(6) 0.04087(5) 0.3769(8) 0.0372(7) Uani 1 1 d . . .
C13 C 0.47568(8) 0.03898(7) 0.7172(11) 0.0697(11) Uani 1 1 d . . .
C14 C 0.45834(8) 0.01978(7) 0.8860(10) 0.0643(11) Uani 1 1 d . . .
C15 C 0.42539(7) 0.03024(6) 0.9137(8) 0.0493(9) Uani 1 1 d . . .
C16 C 0.42480(6) 0.05508(5) 0.7615(8) 0.0406(7) Uani 1 1 d . . .
C17 C 0.39923(6) 0.07585(5) 0.6954(8) 0.0413(8) Uani 1 1 d . . .
C18 C 0.36427(6) 0.07185(5) 0.8614(7) 0.0407(8) Uani 1 1 d . . .
H1 H 0.1390(5) -0.0111(4) -0.078(7) 0.058(9) Uiso 1 1 d . . .
H2 H 0.1734(5) 0.0241(4) 0.265(7) 0.043(8) Uiso 1 1 d . . .
H3 H 0.1379(4) 0.0673(3) 0.291(6) 0.024(6) Uiso 1 1 d . . .
H4 H 0.0383(7) 0.1156(5) 0.066(10) 0.086(15) Uiso 1 1 d . . .
H5 H 0.0276(9) 0.0888(7) -0.116(13) 0.17(2) Uiso 1 1 d . . .
H6 H 0.2097(5) 0.1437(5) 0.858(8) 0.071(9) Uiso 1 1 d . . .
H7 H 0.1667(5) 0.1069(4) 0.970(8) 0.057(9) Uiso 1 1 d . . .
H8 H 0.1936(5) 0.0626(4) 0.750(7) 0.056(9) Uiso 1 1 d . . .
H9 H 0.2834(5) 0.0110(4) 0.150(7) 0.050(9) Uiso 1 1 d . . .
H10 H 0.3008(6) 0.0402(5) 0.187(10) 0.102(13) Uiso 1 1 d . . .
H11 H 0.4978(6) 0.0401(4) 0.638(8) 0.069(10) Uiso 1 1 d . . .
H12 H 0.4666(6) 0.0031(4) 0.958(8) 0.065(10) Uiso 1 1 d . . .
H13 H 0.4094(4) 0.0218(3) 1.012(6) 0.018(7) Uiso 1 1 d . . .
H14 H 0.3267(7) 0.0931(5) 0.927(10) 0.103(15) Uiso 1 1 d . . .
H15 H 0.3531(5) 0.1101(4) 0.728(7) 0.061(9) Uiso 1 1 d . . .
N1 N 0.04207(8) 0.10156(7) -0.0017(9) 0.0775(11) Uani 1 1 d . . .
N2 N 0.28318(6) 0.02968(5) 0.2219(8) 0.0539(8) Uani 1 1 d . . .
N3 N 0.34514(7) 0.09410(5) 0.8389(8) 0.0547(8) Uani 1 1 d . . .
O1 O 0.10510(4) 0.01822(3) -0.1023(5) 0.0492(6) Uani 1 1 d . . .
O2 O 0.05064(4) 0.05069(3) -0.2327(6) 0.0627(7) Uani 1 1 d . . .
O3 O 0.09353(5) 0.10003(4) 0.2596(6) 0.0771(7) Uani 1 1 d . . .
O4 O 0.23784(4) 0.11423(3) 0.6557(5) 0.0531(6) Uani 1 1 d . . .
O5 O 0.28457(4) 0.08448(3) 0.3208(6) 0.0538(6) Uani 1 1 d . . .
O6 O 0.23139(4) 0.02846(3) 0.4700(6) 0.0520(6) Uani 1 1 d . . .
O7 O 0.45650(4) 0.06118(3) 0.6318(6) 0.0609(6) Uani 1 1 d . . .
O8 O 0.40435(4) 0.09623(3) 0.5169(6) 0.0590(6) Uani 1 1 d . . .
O9 O 0.35576(4) 0.05035(3) 1.0025(5) 0.0555(6) Uani 1 1 d . . .

loop_
_atom_site_aniso_label
_atom_site_aniso_U_11
_atom_site_aniso_U_22
_atom_site_aniso_U_33
_atom_site_aniso_U_23
_atom_site_aniso_U_13
_atom_site_aniso_U_12
C1 0.0461(19) 0.043(2) 0.061(3) 0.0049(18) 0.0070(19) 0.0065(17)
C2 0.0381(19) 0.065(2) 0.053(3) 0.008(2) -0.0040(19) 0.0014(18)
C3 0.0524(19) 0.0372(18) 0.047(2) -0.0073(17) 0.0017(17) -0.0071(16)
C4 0.0440(17) 0.0315(16) 0.037(2) -0.0035(14) 0.0049(16) -0.0039(13)
C5 0.0473(17) 0.0364(17) 0.049(2) -0.0049(17) 0.0040(18) -0.0018(15)
C6 0.064(2) 0.0375(18) 0.049(3) 0.0005(16) 0.0140(19) 0.0011(16)
C7 0.057(2) 0.0397(19) 0.062(3) -0.0030(19) 0.0058(18) 0.0105(17)
C8 0.048(2) 0.049(2) 0.049(2) -0.0048(18) 0.0114(18) 0.0077(17)
C9 0.0453(18) 0.0418(19) 0.041(2) -0.0031(16) 0.0034(17) -0.0048(15)
C10 0.0375(16) 0.0336(16) 0.041(2) 0.0004(15) -0.0040(16) -0.0012(13)
C11 0.0342(15) 0.0389(16) 0.040(2) 0.0014(15) -0.0080(16) -0.0042(13)
C12 0.0374(16) 0.0346(16) 0.040(2) 0.0077(15) -0.0104(16) -0.0020(14)
C13 0.040(2) 0.081(3) 0.088(3) 0.002(2) 0.008(2) 0.012(2)
C14 0.060(2) 0.067(2) 0.066(3) 0.013(2) 0.000(2) 0.017(2)
C15 0.049(2) 0.052(2) 0.047(2) 0.0107(19) 0.0106(18) -0.0034(17)
C16 0.0341(16) 0.0441(17) 0.044(2) 0.0026(15) 0.0089(16) -0.0050(14)
C17 0.0412(17) 0.0433(17) 0.039(2) 0.0045(15) 0.0027(16) -0.0127(14)
C18 0.0439(17) 0.0374(17) 0.041(2) 0.0042(15) -0.0009(16) -0.0051(14)
N1 0.078(2) 0.061(2) 0.094(3) -0.013(2) 0.001(2) 0.031(2)
N2 0.0454(16) 0.0386(16) 0.078(2) -0.0096(16) 0.0135(16) 0.0024(14)
N3 0.0492(18) 0.0453(18) 0.069(2) 0.0180(16) 0.0061(17) 0.0026(15)
O1 0.0429(11) 0.0383(11) 0.0665(17) -0.0095(11) -0.0033(11) 0.0029(9)
O2 0.0471(11) 0.0606(12) 0.080(2) -0.0149(13) -0.0125(13) 0.0005(10)
O3 0.0850(15) 0.0495(13) 0.097(2) -0.0292(13) -0.0070(17) -0.0006(11)
O4 0.0509(11) 0.0364(11) 0.0721(18) -0.0007(11) 0.0090(13) 0.0016(9)
O5 0.0399(10) 0.0435(11) 0.0782(19) 0.0010(11) 0.0151(12) -0.0063(9)
O6 0.0404(10) 0.0407(11) 0.0748(16) 0.0019(11) 0.0047(12) -0.0064(9)
O7 0.0434(11) 0.0587(12) 0.0806(18) 0.0047(13) 0.0118(13) -0.0020(10)
O8 0.0583(12) 0.0487(12) 0.0701(17) 0.0231(12) 0.0092(12) -0.0069(10)
O9 0.0505(11) 0.0417(11) 0.0743(18) 0.0182(12) 0.0175(12) 0.0000(9)

loop_
_atom_type_symbol
_atom_type_description
_atom_type_scat_dispersion_real
_atom_type_scat_dispersion_imag
_atom_type_scat_source
C C 0.0033 0.0016 'International Tables Vol C Tables 4.2.6.8 and 6.1.1.4'
H H 0.0000 0.0000 'International Tables Vol C Tables 4.2.6.8 and 6.1.1.4'
N N 0.0061 0.0033 'International Tables Vol C Tables 4.2.6.8 and 6.1.1.4'
O O 0.0106 0.0060 'International Tables Vol C Tables 4.2.6.8 and 6.1.1.4'

loop_
_geom_angle_atom_site_label_1
_geom_angle_atom_site_label_2
_geom_angle_atom_site_label_3
_geom_angle
_geom_angle_site_symmetry_1
_geom_angle_site_symmetry_3
_geom_angle_publ_flag
C2 C1 O1 111.3(3) . . ?
C1 C2 C3 106.5(3) . . ?
C4 C3 C2 107.4(3) . . ?
C3 C4 O1 109.0(2) . . ?
C3 C4 C5 136.0(2) . . ?
O1 C4 C5 115.0(2) . . ?
O2 C5 C4 123.6(2) . . ?
O2 C5 C6 119.9(3) . . ?
C4 C5 C6 116.6(3) . . ?
O3 C6 N1 125.9(3) . . ?
O3 C6 C5 122.8(3) . . ?
N1 C6 C5 111.3(3) . . ?
C8 C7 O4 111.7(3) . . ?
C7 C8 C9 105.9(3) . . ?
C10 C9 C8 107.8(3) . . ?
C9 C10 O4 108.9(2) . . ?
C9 C10 C11 136.4(3) . . ?
O4 C10 C11 114.6(2) . . ?
O5 C11 C10 122.1(2) . . ?
O5 C11 C12 119.5(2) . . ?
C10 C11 C12 118.3(2) . . ?
O6 C12 N2 125.7(2) . . ?
O6 C12 C11 120.5(2) . . ?
N2 C12 C11 113.8(2) . . ?
C14 C13 O7 112.4(3) . . ?
C13 C14 C15 105.5(3) . . ?
C16 C15 C14 107.8(3) . . ?
C15 C16 O7 109.5(2) . . ?
C15 C16 C17 135.3(3) . . ?
O7 C16 C17 115.2(2) . . ?
O8 C17 C16 122.8(2) . . ?
O8 C17 C18 119.1(2) . . ?
C16 C17 C18 118.1(2) . . ?
O9 C18 N3 124.4(3) . . ?
O9 C18 C17 122.7(2) . . ?
N3 C18 C17 112.9(3) . . ?
C1 O1 C4 105.9(2) . . ?
C7 O4 C10 105.6(2) . . ?
C13 O7 C16 104.7(2) . . ?

loop_
_geom_bond_atom_site_label_1
_geom_bond_atom_site_label_2
_geom_bond_distance
_geom_bond_site_symmetry_2
_geom_bond_publ_flag
C1 C2 1.333(4) . ?
C1 O1 1.353(3) . ?
C2 C3 1.394(3) . ?
C3 C4 1.353(3) . ?
C4 O1 1.374(3) . ?
C4 C5 1.452(3) . ?
C5 O2 1.225(3) . ?
C5 C6 1.533(3) . ?
C6 O3 1.215(3) . ?
C6 N1 1.342(4) . ?
C7 C8 1.325(4) . ?
C7 O4 1.363(3) . ?
C8 C9 1.407(3) . ?
C9 C10 1.347(3) . ?
C10 O4 1.376(3) . ?
C10 C11 1.444(3) . ?
C11 O5 1.227(2) . ?
C11 C12 1.534(3) . ?
C12 O6 1.226(3) . ?
C12 N2 1.322(3) . ?
C13 C14 1.326(4) . ?
C13 O7 1.356(3) . ?
C14 C15 1.407(4) . ?
C15 C16 1.337(3) . ?
C16 O7 1.385(3) . ?
C16 C17 1.451(3) . ?
C17 O8 1.218(3) . ?
C17 C18 1.540(3) . ?
C18 O9 1.220(3) . ?
C18 N3 1.320(3) . ?

loop_
_geom_torsion_atom_site_label_1
_geom_torsion_atom_site_label_2
_geom_torsion_atom_site_label_3
_geom_torsion_atom_site_label_4
_geom_torsion
_geom_torsion_site_symmetry_1
_geom_torsion_site_symmetry_2
_geom_torsion_site_symmetry_3
_geom_torsion_site_symmetry_4
_geom_torsion_publ_flag
O1 C1 C2 C3 -0.1(4) . . . . ?
C1 C2 C3 C4 -0.2(4) . . . . ?
C2 C3 C4 O1 0.5(3) . . . . ?
C2 C3 C4 C5 -177.2(3) . . . . ?
C3 C4 C5 O2 176.5(3) . . . . ?
O1 C4 C5 O2 -1.1(4) . . . . ?
C3 C4 C5 C6 -3.6(5) . . . . ?
O1 C4 C5 C6 178.8(2) . . . . ?
O2 C5 C6 O3 -179.1(3) . . . . ?
C4 C5 C6 O3 1.0(4) . . . . ?
O2 C5 C6 N1 0.7(4) . . . . ?
C4 C5 C6 N1 -179.2(3) . . . . ?
O4 C7 C8 C9 1.4(4) . . . . ?
C7 C8 C9 C10 -1.1(4) . . . . ?
C8 C9 C10 O4 0.4(3) . . . . ?
C8 C9 C10 C11 -176.2(3) . . . . ?
C9 C10 C11 O5 174.4(3) . . . . ?
O4 C10 C11 O5 -2.1(4) . . . . ?
C9 C10 C11 C12 -3.3(5) . . . . ?
O4 C10 C11 C12 -179.8(2) . . . . ?
O5 C11 C12 O6 -175.3(3) . . . . ?
C10 C11 C12 O6 2.4(4) . . . . ?
O5 C11 C12 N2 4.6(4) . . . . ?
C10 C11 C12 N2 -177.7(3) . . . . ?
O7 C13 C14 C15 -0.2(4) . . . . ?
C13 C14 C15 C16 -0.2(4) . . . . ?
C14 C15 C16 O7 0.4(4) . . . . ?
C14 C15 C16 C17 178.3(3) . . . . ?
C15 C16 C17 O8 -172.4(3) . . . . ?
O7 C16 C17 O8 5.3(4) . . . . ?
C15 C16 C17 C18 8.0(5) . . . . ?
O7 C16 C17 C18 -174.3(2) . . . . ?
O8 C17 C18 O9 169.6(3) . . . . ?
C16 C17 C18 O9 -10.8(4) . . . . ?
O8 C17 C18 N3 -11.4(4) . . . . ?
C16 C17 C18 N3 168.2(3) . . . . ?
C2 C1 O1 C4 0.4(3) . . . . ?
C3 C4 O1 C1 -0.5(3) . . . . ?
C5 C4 O1 C1 177.7(2) . . . . ?
C8 C7 O4 C10 -1.2(3) . . . . ?
C9 C10 O4 C7 0.4(3) . . . . ?
C11 C10 O4 C7 177.9(2) . . . . ?
C14 C13 O7 C16 0.4(4) . . . . ?
C15 C16 O7 C13 -0.5(3) . . . . ?
C17 C16 O7 C13 -178.8(3) . . . . ?
